data_7134850
loop_
_publ_author_name
'Casalta, Cl&#xe9;ment'
'Roisnel, Thierry'
'Jazzar, Rodolphe'
'Doppiu, Angelino'
'Mauduit, Marc'

_publ_section_title
;
 <i>N</i>-hydrazine cyclic(amino)(alkyl)carbene ruthenium complexes:
 synthesis and reactivity in olefin metathesis.
;
_journal_issue 70
_journal_name_full 'Chemical communications (Cambridge, England)'
_journal_page_first 13169
_journal_page_last 13172
_journal_paper_doi 10.1039/d5cc03776j
_journal_volume 61
_journal_year 2025
_chemical_compound_source 'synthesis as described'
_chemical_formula_moiety 'C32 H38 Cl2 N2 O Ru [+ solvent]'
_chemical_formula_sum 'C32 H38 Cl2 N2 O Ru'
_chemical_formula_weight 638.61
_space_group_crystal_system triclinic
_space_group_IT_number 2
_space_group_name_Hall '-P 1'
_space_group_name_H-M_alt 'P -1'
_atom_sites_solution_hydrogens geom
_atom_sites_solution_primary dual
_audit_update_record
;
2025-04-03 deposited with the CCDC.	2025-07-28 downloaded from the CCDC.
;
_cell_angle_alpha 98.894(4)
_cell_angle_beta 99.456(4)
_cell_angle_gamma 96.569(4)
_cell_formula_units_Z 2
_cell_length_a 8.9258(9)
_cell_length_b 10.9738(11)
_cell_length_c 18.096(2)
_cell_measurement_reflns_used 9986
_cell_measurement_temperature 150(2)
_cell_measurement_theta_max 27.4944
_cell_measurement_theta_min 2.3186
_cell_measurement_wavelength 0.710730
_cell_volume 1709.5(3)
_computing_cell_refinement 'APEX3 (Bruker, 2015)'
_computing_data_collection 'Bruker APEX3 (Bruker, 2015)'
_computing_data_reduction 'SAINT (Bruker, 2014)'
_computing_molecular_graphics
;
   'SXGRAPH (L. Farrugia, 1999), Mercury (CSD, 2020)'
;
_computing_publication_material 'CRYSCALC (T. Roisnel, local program, 2024)'
_computing_structure_refinement 'SHELXL-2019_2 (Sheldrick, 2019)'
_computing_structure_solution 'SHELXT 2018_2 (Sheldrick, 2018)'
_diffrn_ambient_temperature 150(2)
_diffrn_detector CMOS-PHOTON70
_diffrn_detector_area_resol_mean 7.39
_diffrn_measured_fraction_theta_full 0.998
_diffrn_measured_fraction_theta_max 0.993
_diffrn_measurement_device_type 'D8 VENTURE Bruker AXS'
_diffrn_measurement_method 'rotation images'
_diffrn_orient_matrix_UB_11 -0.0753315
_diffrn_orient_matrix_UB_12 -0.0016283
_diffrn_orient_matrix_UB_13 0.0352123
_diffrn_orient_matrix_UB_21 -0.0828087
_diffrn_orient_matrix_UB_22 0.0111899
_diffrn_orient_matrix_UB_23 -0.0418288
_diffrn_orient_matrix_UB_31 -0.0252764
_diffrn_orient_matrix_UB_32 -0.0925107
_diffrn_orient_matrix_UB_33 -0.0158269
_diffrn_radiation_monochromator 'multilayer monochromator'
_diffrn_radiation_probe x-ray
_diffrn_radiation_source 'Incoatec microfocus sealed tube'
_diffrn_radiation_type MoK\a
_diffrn_radiation_wavelength 0.71073
_diffrn_reflns_av_R_equivalents 0.0459
_diffrn_reflns_av_unetI/netI 0.0460
_diffrn_reflns_limit_h_max 11
_diffrn_reflns_limit_h_min -11
_diffrn_reflns_limit_k_max 14
_diffrn_reflns_limit_k_min -13
_diffrn_reflns_limit_l_max 23
_diffrn_reflns_limit_l_min -23
_diffrn_reflns_number 26346
_diffrn_reflns_theta_full 25.242
_diffrn_reflns_theta_max 27.484
_diffrn_reflns_theta_min 1.898
_diffrn_source_current 1.00
_diffrn_source_power 50.0
_diffrn_source_voltage 50.00
_exptl_absorpt_coefficient_mu 0.639
_exptl_absorpt_correction_T_max 0.975
_exptl_absorpt_correction_T_min 0.814
_exptl_absorpt_correction_type multi-scan
_exptl_absorpt_process_details
;
  [Sheldrick, G.M. (2014). SADABS Bruker AXS Inc., Madison, Wisconsin, USA]
;
_exptl_crystal_colour grey
_exptl_crystal_density_diffrn 1.241
_exptl_crystal_description board
_exptl_crystal_F_000 660
_exptl_crystal_size_max 0.300
_exptl_crystal_size_mid 0.120
_exptl_crystal_size_min 0.040
_refine_diff_density_max 1.537
_refine_diff_density_min -1.327
_refine_diff_density_rms 0.108
_refine_ls_extinction_method none
_refine_ls_goodness_of_fit_ref 0.995
_refine_ls_hydrogen_treatment constr
_refine_ls_matrix_type full
_refine_ls_number_parameters 294
_refine_ls_number_reflns 7798
_refine_ls_number_restraints 0
_refine_ls_restrained_S_all 0.995
_refine_ls_R_factor_all 0.0591
_refine_ls_R_factor_gt 0.0507
_refine_ls_shift/su_max 0.001
_refine_ls_shift/su_mean 0.000
_refine_ls_structure_factor_coef Fsqd
_refine_ls_weighting_details 'w=1/[\s^2^(Fo^2^)+(0.0792P)^2^+3.7606P] where P=(Fo^2^+2Fc^2^)/3'
_refine_ls_weighting_scheme calc
_refine_ls_wR_factor_gt 0.1340
_refine_ls_wR_factor_ref 0.1406
_reflns_number_gt 6803
_reflns_number_total 7798
_reflns_threshold_expression >2sigma(I)
_cod_data_source_file d5cc03776j2.cif
_cod_data_source_block CCL104
_cod_depositor_comments 'Adding full bibliography for 7134850.cif.'
_cod_database_code 7134850

loop_
_space_group_symop_operation_xyz
'x, y, z'
'-x, -y, -z'

loop_
_atom_site_label
_atom_site_type_symbol
_atom_site_fract_x
_atom_site_fract_y
_atom_site_fract_z
_atom_site_U_iso_or_equiv
_atom_site_adp_type
_atom_site_occupancy
_atom_site_site_symmetry_order
_atom_site_calc_flag
_atom_site_refinement_flags_posn
_atom_site_refinement_flags_adp
_atom_site_refinement_flags_occupancy
_atom_site_disorder_assembly
_atom_site_disorder_group
Ru1 Ru 0.74166(3) 0.20636(2) 0.34268(2) 0.01970(10) Uani 1 1 d . . . . .
Cl1 Cl 0.57671(10) 0.09075(9) 0.40214(5) 0.0296(2) Uani 1 1 d . . . . .
Cl2 Cl 0.90435(10) 0.37665(8) 0.32389(5) 0.02756(19) Uani 1 1 d . . . . .
C1 C 0.8303(4) 0.0801(3) 0.2966(2) 0.0248(7) Uani 1 1 d . . . . .
H1 H 0.789410 0.041717 0.245402 0.030 Uiso 1 1 calc R U . . .
C2 C 0.9613(4) 0.0386(3) 0.3376(2) 0.0226(7) Uani 1 1 d . . . . .
C3 C 1.0378(4) -0.0541(3) 0.3050(2) 0.0278(7) Uani 1 1 d . . . . .
H3 H 0.999436 -0.095636 0.254159 0.033 Uiso 1 1 calc R U . . .
C4 C 1.1684(4) -0.0864(4) 0.3454(2) 0.0294(8) Uani 1 1 d . . . . .
H4 H 1.220436 -0.148617 0.322420 0.035 Uiso 1 1 calc R U . . .
C5 C 1.2220(4) -0.0264(3) 0.4200(2) 0.0262(7) Uani 1 1 d . . . . .
H5 H 1.312151 -0.047824 0.447844 0.031 Uiso 1 1 calc R U . . .
C6 C 1.1473(4) 0.0639(3) 0.4551(2) 0.0243(7) Uani 1 1 d . . . . .
H6 H 1.184095 0.102552 0.506597 0.029 Uiso 1 1 calc R U . . .
C7 C 1.0180(4) 0.0968(3) 0.41356(19) 0.0203(6) Uani 1 1 d . . . . .
O8 O 0.9333(3) 0.1849(2) 0.43968(13) 0.0209(5) Uani 1 1 d . . . . .
C9 C 0.9871(4) 0.2627(3) 0.51547(19) 0.0236(7) Uani 1 1 d . . . . .
H9 H 1.016475 0.208699 0.553638 0.028 Uiso 1 1 calc R U . . .
C10 C 0.8518(4) 0.3243(4) 0.5340(2) 0.0289(8) Uani 1 1 d . . . . .
H10A H 0.822129 0.376084 0.496004 0.043 Uiso 1 1 calc R U . . .
H10B H 0.879962 0.376601 0.584595 0.043 Uiso 1 1 calc R U . . .
H10C H 0.765338 0.260214 0.533346 0.043 Uiso 1 1 calc R U . . .
C11 C 1.1234(4) 0.3554(3) 0.5135(2) 0.0285(8) Uani 1 1 d . . . . .
H11A H 1.208850 0.311158 0.502725 0.043 Uiso 1 1 calc R U . . .
H11B H 1.153873 0.411227 0.562886 0.043 Uiso 1 1 calc R U . . .
H11C H 1.096310 0.404372 0.473597 0.043 Uiso 1 1 calc R U . . .
C12 C 0.5766(4) 0.2101(3) 0.2607(2) 0.0258(7) Uani 1 1 d . . . . .
C13 C 0.5189(7) 0.1216(6) 0.1838(3) 0.0570(4) Uani 1 1 d . . . . .
C14 C 0.6401(7) 0.1096(6) 0.1359(3) 0.0570(4) Uani 1 1 d . . . . .
C15 C 0.7314(7) 0.2182(6) 0.1307(3) 0.0570(4) Uani 1 1 d . . . . .
H15 H 0.716130 0.295904 0.157545 0.068 Uiso 1 1 calc R U . . .
C16 C 0.8456(7) 0.2143(6) 0.0861(3) 0.0570(4) Uani 1 1 d . . . . .
H16 H 0.906043 0.288888 0.081484 0.068 Uiso 1 1 calc R U . . .
C17 C 0.8692(7) 0.0996(5) 0.0488(3) 0.0570(4) Uani 1 1 d . . . . .
H17 H 0.948152 0.094423 0.019550 0.068 Uiso 1 1 calc R U . . .
C18 C 0.7786(6) -0.0046(6) 0.0545(3) 0.0570(4) Uani 1 1 d . . . . .
H18 H 0.796105 -0.081856 0.027972 0.068 Uiso 1 1 calc R U . . .
C19 C 0.6607(7) -0.0067(6) 0.0968(3) 0.0570(4) Uani 1 1 d . . . . .
C20 C 0.5731(6) -0.1266(5) 0.0998(3) 0.0570(4) Uani 1 1 d . . . . .
H20A H 0.635965 -0.171169 0.134005 0.068 Uiso 1 1 calc R U . . .
H20B H 0.548656 -0.178496 0.048319 0.068 Uiso 1 1 calc R U . . .
C21 C 0.4249(7) -0.1076(6) 0.1285(3) 0.0570(4) Uani 1 1 d . . . . .
H21A H 0.352285 -0.080940 0.088694 0.068 Uiso 1 1 calc R U . . .
H21B H 0.376943 -0.187531 0.138971 0.068 Uiso 1 1 calc R U . . .
C22 C 0.4548(7) -0.0107(5) 0.2001(3) 0.0570(4) Uani 1 1 d . . . . .
H22A H 0.530144 -0.035814 0.239386 0.068 Uiso 1 1 calc R U . . .
H22B H 0.358273 -0.005175 0.219877 0.068 Uiso 1 1 calc R U . . .
C23 C 0.3890(5) 0.1880(4) 0.1453(2) 0.0417(10) Uani 1 1 d . . . . .
H23A H 0.428867 0.239235 0.110384 0.050 Uiso 1 1 calc R U . . .
H23B H 0.302946 0.125401 0.115558 0.050 Uiso 1 1 calc R U . . .
C24 C 0.3344(5) 0.2702(4) 0.2083(2) 0.0367(9) Uani 1 1 d . . . . .
C25 C 0.2949(6) 0.3932(5) 0.1856(3) 0.0491(12) Uani 1 1 d . . . . .
H25A H 0.268086 0.445700 0.229057 0.074 Uiso 1 1 calc R U . . .
H25B H 0.207554 0.375974 0.143039 0.074 Uiso 1 1 calc R U . . .
H25C H 0.383679 0.436582 0.170191 0.074 Uiso 1 1 calc R U . . .
C26 C 0.1972(5) 0.2034(5) 0.2349(3) 0.0516(12) Uani 1 1 d . . . . .
H26A H 0.230212 0.135922 0.260432 0.077 Uiso 1 1 calc R U . . .
H26B H 0.116096 0.168702 0.190700 0.077 Uiso 1 1 calc R U . . .
H26C H 0.157860 0.263011 0.270342 0.077 Uiso 1 1 calc R U . . .
N27 N 0.4786(3) 0.2910(3) 0.26839(17) 0.0253(6) Uani 1 1 d . . . . .
N28 N 0.5003(3) 0.3743(3) 0.33833(17) 0.0251(6) Uani 1 1 d . . . . .
C29 C 0.3933(5) 0.3416(4) 0.3880(2) 0.0359(9) Uani 1 1 d . . . . .
H29A H 0.296693 0.373443 0.373025 0.054 Uiso 1 1 calc R U . . .
H29B H 0.438321 0.378738 0.440903 0.054 Uiso 1 1 calc R U . . .
H29C H 0.373412 0.250760 0.383157 0.054 Uiso 1 1 calc R U . . .
C30 C 0.5333(4) 0.5040(3) 0.3341(2) 0.0260(7) Uani 1 1 d . . . . .
C31 C 0.6255(5) 0.5420(4) 0.2848(2) 0.0325(8) Uani 1 1 d . . . . .
H31 H 0.660991 0.481696 0.250851 0.039 Uiso 1 1 calc R U . . .
C32 C 0.6657(5) 0.6676(4) 0.2851(3) 0.0431(10) Uani 1 1 d . . . . .
H32 H 0.728507 0.692776 0.250998 0.052 Uiso 1 1 calc R U . . .
C33 C 0.6156(5) 0.7574(4) 0.3345(3) 0.0421(10) Uani 1 1 d . . . . .
H33 H 0.644932 0.843602 0.334992 0.051 Uiso 1 1 calc R U . . .
C34 C 0.5232(5) 0.7195(4) 0.3824(3) 0.0405(10) Uani 1 1 d . . . . .
H34 H 0.487250 0.780126 0.415916 0.049 Uiso 1 1 calc R U . . .
C35 C 0.4813(4) 0.5941(4) 0.3828(2) 0.0319(8) Uani 1 1 d . . . . .
H35 H 0.416888 0.569601 0.416355 0.038 Uiso 1 1 calc R U . . .

loop_
_atom_site_aniso_label
_atom_site_aniso_U_11
_atom_site_aniso_U_22
_atom_site_aniso_U_33
_atom_site_aniso_U_23
_atom_site_aniso_U_13
_atom_site_aniso_U_12
Ru1 0.01872(15) 0.01874(15) 0.02213(15) 0.00450(10) 0.00219(10) 0.00586(10)
Cl1 0.0227(4) 0.0311(5) 0.0353(5) 0.0128(4) 0.0025(3) 0.0000(3)
Cl2 0.0302(4) 0.0229(4) 0.0318(4) 0.0074(3) 0.0091(3) 0.0042(3)
C1 0.0253(17) 0.0226(17) 0.0253(17) 0.0022(13) 0.0022(13) 0.0050(14)
C2 0.0223(16) 0.0206(16) 0.0261(17) 0.0064(13) 0.0035(13) 0.0058(13)
C3 0.0319(18) 0.0242(18) 0.0277(18) 0.0048(14) 0.0046(15) 0.0069(15)
C4 0.0279(18) 0.0260(18) 0.039(2) 0.0092(16) 0.0111(16) 0.0128(15)
C5 0.0193(16) 0.0269(18) 0.037(2) 0.0135(15) 0.0075(14) 0.0076(14)
C6 0.0194(15) 0.0250(17) 0.0298(18) 0.0111(14) 0.0031(13) 0.0025(13)
C7 0.0194(15) 0.0166(15) 0.0280(17) 0.0092(13) 0.0070(13) 0.0049(12)
O8 0.0181(11) 0.0202(11) 0.0235(12) 0.0024(9) 0.0012(9) 0.0048(9)
C9 0.0238(16) 0.0231(17) 0.0225(16) 0.0026(13) 0.0035(13) -0.0001(14)
C10 0.0272(18) 0.0251(18) 0.0334(19) -0.0002(15) 0.0088(15) 0.0027(14)
C11 0.0248(17) 0.0271(19) 0.0304(18) 0.0012(15) 0.0039(14) -0.0016(14)
C12 0.0237(16) 0.0282(18) 0.0279(17) 0.0095(14) 0.0041(14) 0.0081(14)
C13 0.0640(11) 0.0636(11) 0.0380(8) -0.0008(8) -0.0055(7) 0.0220(9)
C14 0.0640(11) 0.0636(11) 0.0380(8) -0.0008(8) -0.0055(7) 0.0220(9)
C15 0.0640(11) 0.0636(11) 0.0380(8) -0.0008(8) -0.0055(7) 0.0220(9)
C16 0.0640(11) 0.0636(11) 0.0380(8) -0.0008(8) -0.0055(7) 0.0220(9)
C17 0.0640(11) 0.0636(11) 0.0380(8) -0.0008(8) -0.0055(7) 0.0220(9)
C18 0.0640(11) 0.0636(11) 0.0380(8) -0.0008(8) -0.0055(7) 0.0220(9)
C19 0.0640(11) 0.0636(11) 0.0380(8) -0.0008(8) -0.0055(7) 0.0220(9)
C20 0.0640(11) 0.0636(11) 0.0380(8) -0.0008(8) -0.0055(7) 0.0220(9)
C21 0.0640(11) 0.0636(11) 0.0380(8) -0.0008(8) -0.0055(7) 0.0220(9)
C22 0.0640(11) 0.0636(11) 0.0380(8) -0.0008(8) -0.0055(7) 0.0220(9)
C23 0.040(2) 0.046(3) 0.034(2) 0.0037(19) -0.0105(18) 0.011(2)
C24 0.0283(19) 0.045(2) 0.035(2) 0.0092(18) -0.0067(16) 0.0124(17)
C25 0.047(3) 0.053(3) 0.046(3) 0.011(2) -0.009(2) 0.025(2)
C26 0.028(2) 0.059(3) 0.062(3) 0.010(2) -0.006(2) 0.003(2)
N27 0.0235(14) 0.0271(16) 0.0258(15) 0.0064(12) 0.0003(12) 0.0097(12)
N28 0.0253(15) 0.0269(16) 0.0277(15) 0.0086(12) 0.0097(12) 0.0112(12)
C29 0.035(2) 0.041(2) 0.039(2) 0.0157(18) 0.0177(17) 0.0116(18)
C30 0.0233(16) 0.0286(18) 0.0289(18) 0.0085(15) 0.0034(14) 0.0131(14)
C31 0.039(2) 0.0282(19) 0.036(2) 0.0102(16) 0.0122(17) 0.0143(16)
C32 0.048(3) 0.035(2) 0.055(3) 0.022(2) 0.017(2) 0.014(2)
C33 0.048(3) 0.027(2) 0.053(3) 0.0126(19) 0.003(2) 0.0112(18)
C34 0.037(2) 0.037(2) 0.048(2) 0.0022(19) 0.0018(19) 0.0189(18)
C35 0.0258(18) 0.038(2) 0.032(2) 0.0028(16) 0.0047(15) 0.0124(16)

loop_
_atom_type_symbol
_atom_type_description
_atom_type_scat_dispersion_real
_atom_type_scat_dispersion_imag
_atom_type_scat_source
C C 0.0033 0.0016 'International Tables Vol C Tables 4.2.6.8 and 6.1.1.4'
H H 0.0000 0.0000 'International Tables Vol C Tables 4.2.6.8 and 6.1.1.4'
Cl Cl 0.1484 0.1585 'International Tables Vol C Tables 4.2.6.8 and 6.1.1.4'
N N 0.0061 0.0033 'International Tables Vol C Tables 4.2.6.8 and 6.1.1.4'
O O 0.0106 0.0060 'International Tables Vol C Tables 4.2.6.8 and 6.1.1.4'
Ru Ru -1.2594 0.8363 'International Tables Vol C Tables 4.2.6.8 and 6.1.1.4'

loop_
_geom_angle_atom_site_label_1
_geom_angle_atom_site_label_2
_geom_angle_atom_site_label_3
_geom_angle
_geom_angle_site_symmetry_1
_geom_angle_site_symmetry_3
_geom_angle_publ_flag
C1 Ru1 C12 98.91(16) . . ?
C1 Ru1 O8 78.21(13) . . ?
C12 Ru1 O8 175.41(12) . . ?
C1 Ru1 Cl1 99.36(11) . . ?
C12 Ru1 Cl1 91.07(11) . . ?
O8 Ru1 Cl1 85.91(6) . . ?
C1 Ru1 Cl2 99.24(11) . . ?
C12 Ru1 Cl2 97.00(11) . . ?
O8 Ru1 Cl2 87.04(6) . . ?
Cl1 Ru1 Cl2 158.29(4) . . ?
C2 C1 Ru1 120.3(3) . . ?
C2 C1 H1 119.8 . . ?
Ru1 C1 H1 119.8 . . ?
C3 C2 C7 118.4(3) . . ?
C3 C2 C1 123.2(3) . . ?
C7 C2 C1 118.3(3) . . ?
C4 C3 C2 121.2(3) . . ?
C4 C3 H3 119.4 . . ?
C2 C3 H3 119.4 . . ?
C3 C4 C5 118.9(3) . . ?
C3 C4 H4 120.6 . . ?
C5 C4 H4 120.6 . . ?
C6 C5 C4 121.7(3) . . ?
C6 C5 H5 119.2 . . ?
C4 C5 H5 119.2 . . ?
C7 C6 C5 118.8(3) . . ?
C7 C6 H6 120.6 . . ?
C5 C6 H6 120.6 . . ?
O8 C7 C6 125.7(3) . . ?
O8 C7 C2 113.3(3) . . ?
C6 C7 C2 120.9(3) . . ?
C7 O8 C9 119.6(3) . . ?
C7 O8 Ru1 109.68(19) . . ?
C9 O8 Ru1 129.8(2) . . ?
O8 C9 C11 109.7(3) . . ?
O8 C9 C10 105.5(3) . . ?
C11 C9 C10 112.6(3) . . ?
O8 C9 H9 109.6 . . ?
C11 C9 H9 109.6 . . ?
C10 C9 H9 109.6 . . ?
C9 C10 H10A 109.5 . . ?
C9 C10 H10B 109.5 . . ?
H10A C10 H10B 109.5 . . ?
C9 C10 H10C 109.5 . . ?
H10A C10 H10C 109.5 . . ?
H10B C10 H10C 109.5 . . ?
C9 C11 H11A 109.5 . . ?
C9 C11 H11B 109.5 . . ?
H11A C11 H11B 109.5 . . ?
C9 C11 H11C 109.5 . . ?
H11A C11 H11C 109.5 . . ?
H11B C11 H11C 109.5 . . ?
N27 C12 C13 107.9(3) . . ?
N27 C12 Ru1 120.6(3) . . ?
C13 C12 Ru1 131.1(3) . . ?
C14 C13 C12 113.0(4) . . ?
C14 C13 C23 110.3(4) . . ?
C12 C13 C23 102.0(4) . . ?
C14 C13 C22 110.5(5) . . ?
C12 C13 C22 108.4(4) . . ?
C23 C13 C22 112.3(5) . . ?
C15 C14 C19 120.8(6) . . ?
C15 C14 C13 117.5(5) . . ?
C19 C14 C13 121.7(6) . . ?
C14 C15 C16 120.7(5) . . ?
C14 C15 H15 119.7 . . ?
C16 C15 H15 119.7 . . ?
C17 C16 C15 118.9(6) . . ?
C17 C16 H16 120.6 . . ?
C15 C16 H16 120.6 . . ?
C18 C17 C16 119.3(6) . . ?
C18 C17 H17 120.3 . . ?
C16 C17 H17 120.3 . . ?
C17 C18 C19 124.6(5) . . ?
C17 C18 H18 117.7 . . ?
C19 C18 H18 117.7 . . ?
C18 C19 C14 115.8(6) . . ?
C18 C19 C20 119.1(5) . . ?
C14 C19 C20 125.1(6) . . ?
C19 C20 C21 110.8(5) . . ?
C19 C20 H20A 109.5 . . ?
C21 C20 H20A 109.5 . . ?
C19 C20 H20B 109.5 . . ?
C21 C20 H20B 109.5 . . ?
H20A C20 H20B 108.1 . . ?
C22 C21 C20 111.1(5) . . ?
C22 C21 H21A 109.4 . . ?
C20 C21 H21A 109.4 . . ?
C22 C21 H21B 109.4 . . ?
C20 C21 H21B 109.4 . . ?
H21A C21 H21B 108.0 . . ?
C21 C22 C13 110.8(5) . . ?
C21 C22 H22A 109.5 . . ?
C13 C22 H22A 109.5 . . ?
C21 C22 H22B 109.5 . . ?
C13 C22 H22B 109.5 . . ?
H22A C22 H22B 108.1 . . ?
C24 C23 C13 107.5(3) . . ?
C24 C23 H23A 110.2 . . ?
C13 C23 H23A 110.2 . . ?
C24 C23 H23B 110.2 . . ?
C13 C23 H23B 110.2 . . ?
H23A C23 H23B 108.5 . . ?
N27 C24 C23 98.8(3) . . ?
N27 C24 C25 111.4(4) . . ?
C23 C24 C25 112.3(4) . . ?
N27 C24 C26 111.7(3) . . ?
C23 C24 C26 112.6(4) . . ?
C25 C24 C26 109.8(4) . . ?
C24 C25 H25A 109.5 . . ?
C24 C25 H25B 109.5 . . ?
H25A C25 H25B 109.5 . . ?
C24 C25 H25C 109.5 . . ?
H25A C25 H25C 109.5 . . ?
H25B C25 H25C 109.5 . . ?
C24 C26 H26A 109.5 . . ?
C24 C26 H26B 109.5 . . ?
H26A C26 H26B 109.5 . . ?
C24 C26 H26C 109.5 . . ?
H26A C26 H26C 109.5 . . ?
H26B C26 H26C 109.5 . . ?
C12 N27 N28 117.9(3) . . ?
C12 N27 C24 116.9(3) . . ?
N28 N27 C24 124.0(3) . . ?
N27 N28 C30 115.5(3) . . ?
N27 N28 C29 114.1(3) . . ?
C30 N28 C29 116.8(3) . . ?
N28 C29 H29A 109.5 . . ?
N28 C29 H29B 109.5 . . ?
H29A C29 H29B 109.5 . . ?
N28 C29 H29C 109.5 . . ?
H29A C29 H29C 109.5 . . ?
H29B C29 H29C 109.5 . . ?
C31 C30 C35 118.8(4) . . ?
C31 C30 N28 120.5(3) . . ?
C35 C30 N28 120.6(3) . . ?
C32 C31 C30 120.1(4) . . ?
C32 C31 H31 120.0 . . ?
C30 C31 H31 120.0 . . ?
C31 C32 C33 121.0(4) . . ?
C31 C32 H32 119.5 . . ?
C33 C32 H32 119.5 . . ?
C34 C33 C32 118.7(4) . . ?
C34 C33 H33 120.6 . . ?
C32 C33 H33 120.6 . . ?
C33 C34 C35 121.1(4) . . ?
C33 C34 H34 119.4 . . ?
C35 C34 H34 119.4 . . ?
C34 C35 C30 120.2(4) . . ?
C34 C35 H35 119.9 . . ?
C30 C35 H35 119.9 . . ?

loop_
_geom_bond_atom_site_label_1
_geom_bond_atom_site_label_2
_geom_bond_distance
_geom_bond_site_symmetry_2
_geom_bond_publ_flag
Ru1 C1 1.830(3) . ?
Ru1 C12 1.921(4) . ?
Ru1 O8 2.301(2) . ?
Ru1 Cl1 2.3346(9) . ?
Ru1 Cl2 2.3355(9) . ?
C1 C2 1.437(5) . ?
C1 H1 0.9500 . ?
C2 C3 1.399(5) . ?
C2 C7 1.407(5) . ?
C3 C4 1.383(5) . ?
C3 H3 0.9500 . ?
C4 C5 1.389(6) . ?
C4 H4 0.9500 . ?
C5 C6 1.388(5) . ?
C5 H5 0.9500 . ?
C6 C7 1.385(5) . ?
C6 H6 0.9500 . ?
C7 O8 1.369(4) . ?
O8 C9 1.473(4) . ?
C9 C11 1.503(5) . ?
C9 C10 1.509(5) . ?
C9 H9 1.0000 . ?
C10 H10A 0.9800 . ?
C10 H10B 0.9800 . ?
C10 H10C 0.9800 . ?
C11 H11A 0.9800 . ?
C11 H11B 0.9800 . ?
C11 H11C 0.9800 . ?
C12 N27 1.324(5) . ?
C12 C13 1.541(6) . ?
C13 C14 1.498(8) . ?
C13 C23 1.564(6) . ?
C13 C22 1.587(8) . ?
C14 C15 1.390(9) . ?
C14 C19 1.407(8) . ?
C15 C16 1.400(8) . ?
C15 H15 0.9500 . ?
C16 C17 1.389(7) . ?
C16 H16 0.9500 . ?
C17 C18 1.351(8) . ?
C17 H17 0.9500 . ?
C18 C19 1.399(8) . ?
C18 H18 0.9500 . ?
C19 C20 1.465(8) . ?
C20 C21 1.523(8) . ?
C20 H20A 0.9900 . ?
C20 H20B 0.9900 . ?
C21 C22 1.508(7) . ?
C21 H21A 0.9900 . ?
C21 H21B 0.9900 . ?
C22 H22A 0.9900 . ?
C22 H22B 0.9900 . ?
C23 C24 1.523(6) . ?
C23 H23A 0.9900 . ?
C23 H23B 0.9900 . ?
C24 N27 1.512(5) . ?
C24 C25 1.533(6) . ?
C24 C26 1.537(7) . ?
C25 H25A 0.9800 . ?
C25 H25B 0.9800 . ?
C25 H25C 0.9800 . ?
C26 H26A 0.9800 . ?
C26 H26B 0.9800 . ?
C26 H26C 0.9800 . ?
N27 N28 1.413(4) . ?
N28 C30 1.436(5) . ?
N28 C29 1.467(5) . ?
C29 H29A 0.9800 . ?
C29 H29B 0.9800 . ?
C29 H29C 0.9800 . ?
C30 C31 1.388(5) . ?
C30 C35 1.392(5) . ?
C31 C32 1.383(6) . ?
C31 H31 0.9500 . ?
C32 C33 1.390(7) . ?
C32 H32 0.9500 . ?
C33 C34 1.368(7) . ?
C33 H33 0.9500 . ?
C34 C35 1.385(6) . ?
C34 H34 0.9500 . ?
C35 H35 0.9500 . ?

loop_
_geom_torsion_atom_site_label_1
_geom_torsion_atom_site_label_2
_geom_torsion_atom_site_label_3
_geom_torsion_atom_site_label_4
_geom_torsion
_geom_torsion_site_symmetry_1
_geom_torsion_site_symmetry_2
_geom_torsion_site_symmetry_3
_geom_torsion_site_symmetry_4
_geom_torsion_publ_flag
C12 Ru1 C1 C2 -178.3(3) . . . . ?
O8 Ru1 C1 C2 -1.9(3) . . . . ?
Cl1 Ru1 C1 C2 -85.7(3) . . . . ?
Cl2 Ru1 C1 C2 83.1(3) . . . . ?
Ru1 C1 C2 C3 -177.6(3) . . . . ?
Ru1 C1 C2 C7 0.5(5) . . . . ?
C7 C2 C3 C4 -1.5(5) . . . . ?
C1 C2 C3 C4 176.6(3) . . . . ?
C2 C3 C4 C5 1.0(6) . . . . ?
C3 C4 C5 C6 0.6(5) . . . . ?
C4 C5 C6 C7 -1.6(5) . . . . ?
C5 C6 C7 O8 -179.2(3) . . . . ?
C5 C6 C7 C2 1.0(5) . . . . ?
C3 C2 C7 O8 -179.3(3) . . . . ?
C1 C2 C7 O8 2.5(4) . . . . ?
C3 C2 C7 C6 0.5(5) . . . . ?
C1 C2 C7 C6 -177.7(3) . . . . ?
C6 C7 O8 C9 6.4(5) . . . . ?
C2 C7 O8 C9 -173.8(3) . . . . ?
C6 C7 O8 Ru1 176.6(3) . . . . ?
C2 C7 O8 Ru1 -3.6(3) . . . . ?
C7 O8 C9 C11 72.3(4) . . . . ?
Ru1 O8 C9 C11 -95.7(3) . . . . ?
C7 O8 C9 C10 -166.2(3) . . . . ?
Ru1 O8 C9 C10 25.8(4) . . . . ?
N27 C12 C13 C14 129.2(4) . . . . ?
Ru1 C12 C13 C14 -58.2(6) . . . . ?
N27 C12 C13 C23 10.8(5) . . . . ?
Ru1 C12 C13 C23 -176.6(3) . . . . ?
N27 C12 C13 C22 -107.9(4) . . . . ?
Ru1 C12 C13 C22 64.7(6) . . . . ?
C12 C13 C14 C15 -44.3(6) . . . . ?
C23 C13 C14 C15 69.2(6) . . . . ?
C22 C13 C14 C15 -166.0(4) . . . . ?
C12 C13 C14 C19 136.4(5) . . . . ?
C23 C13 C14 C19 -110.1(6) . . . . ?
C22 C13 C14 C19 14.7(7) . . . . ?
C19 C14 C15 C16 0.1(8) . . . . ?
C13 C14 C15 C16 -179.1(5) . . . . ?
C14 C15 C16 C17 -1.7(8) . . . . ?
C15 C16 C17 C18 2.0(7) . . . . ?
C16 C17 C18 C19 -0.8(8) . . . . ?
C17 C18 C19 C14 -0.8(8) . . . . ?
C17 C18 C19 C20 -178.5(5) . . . . ?
C15 C14 C19 C18 1.1(7) . . . . ?
C13 C14 C19 C18 -179.7(5) . . . . ?
C15 C14 C19 C20 178.7(5) . . . . ?
C13 C14 C19 C20 -2.1(8) . . . . ?
C18 C19 C20 C21 -163.9(5) . . . . ?
C14 C19 C20 C21 18.5(7) . . . . ?
C19 C20 C21 C22 -48.9(6) . . . . ?
C20 C21 C22 C13 63.8(6) . . . . ?
C14 C13 C22 C21 -44.7(6) . . . . ?
C12 C13 C22 C21 -169.1(4) . . . . ?
C23 C13 C22 C21 78.9(6) . . . . ?
C14 C13 C23 C24 -143.7(4) . . . . ?
C12 C13 C23 C24 -23.4(5) . . . . ?
C22 C13 C23 C24 92.5(5) . . . . ?
C13 C23 C24 N27 25.4(5) . . . . ?
C13 C23 C24 C25 142.9(4) . . . . ?
C13 C23 C24 C26 -92.6(5) . . . . ?
C13 C12 N27 N28 174.0(3) . . . . ?
Ru1 C12 N27 N28 0.5(4) . . . . ?
C13 C12 N27 C24 6.1(5) . . . . ?
Ru1 C12 N27 C24 -167.4(3) . . . . ?
C23 C24 N27 C12 -20.3(4) . . . . ?
C25 C24 N27 C12 -138.5(4) . . . . ?
C26 C24 N27 C12 98.4(4) . . . . ?
C23 C24 N27 N28 172.6(3) . . . . ?
C25 C24 N27 N28 54.4(5) . . . . ?
C26 C24 N27 N28 -68.7(5) . . . . ?
C12 N27 N28 C30 116.9(3) . . . . ?
C24 N27 N28 C30 -76.1(4) . . . . ?
C12 N27 N28 C29 -103.6(4) . . . . ?
C24 N27 N28 C29 63.4(4) . . . . ?
N27 N28 C30 C31 -37.5(5) . . . . ?
C29 N28 C30 C31 -175.9(4) . . . . ?
N27 N28 C30 C35 146.5(3) . . . . ?
C29 N28 C30 C35 8.2(5) . . . . ?
C35 C30 C31 C32 0.7(6) . . . . ?
N28 C30 C31 C32 -175.3(4) . . . . ?
C30 C31 C32 C33 0.3(7) . . . . ?
C31 C32 C33 C34 -1.0(7) . . . . ?
C32 C33 C34 C35 0.8(7) . . . . ?
C33 C34 C35 C30 0.2(6) . . . . ?
C31 C30 C35 C34 -0.9(6) . . . . ?
N28 C30 C35 C34 175.1(3) . . . . ?
